data_7049734
loop_
_publ_author_name
'Ritter, Christian'
'Ringler, Benjamin'
'Dankert, Fabian'
'Conrad, Matthias'
'Kraus, Florian'
'von H\"anisch, Carsten'

_publ_section_title
;
 Synthesis and crystal structures of novel tertiary butyl substituted
 (pseudo-)halogen bismuthanes.
;
_journal_issue 16
_journal_name_full 'Dalton transactions (Cambridge, England : 2003)'
_journal_page_first 5253
_journal_page_last 5262
_journal_paper_doi 10.1039/c9dt00408d
_journal_volume 48
_journal_year 2019
_chemical_formula_moiety 'C8 H18 Bi N3'
_chemical_formula_sum 'C8 H18 Bi N3'
_chemical_formula_weight 365.23
_chemical_name_systematic 'Di tert butyl azidobismuthane'
_space_group_crystal_system tetragonal
_space_group_IT_number 122
_space_group_name_Hall 'I -4 2bw'
_space_group_name_H-M_alt 'I -4 2 d'
_symmetry_space_group_name_Hall 'I -4 2bw'
_symmetry_space_group_name_H-M 'I -4 2 d'
_atom_sites_solution_hydrogens geom
_atom_sites_solution_primary dual
_audit_creation_date 2018-06-28
_audit_creation_method
;
Olex2 1.2
(compiled 2018.05.29 svn.r3508 for OlexSys, GUI svn.r5506)
;
_audit_update_record
;
2019-01-23 deposited with the CCDC.    2019-03-21 downloaded from the CCDC.
;
_cell_angle_alpha 90
_cell_angle_beta 90
_cell_angle_gamma 90
_cell_formula_units_Z 8
_cell_length_a 11.4387(16)
_cell_length_b 11.4387(16)
_cell_length_c 17.818(4)
_cell_measurement_reflns_used 6184
_cell_measurement_temperature 100(2)
_cell_measurement_theta_max 25.983
_cell_measurement_theta_min 2.116
_cell_volume 2331.4(7)
_computing_molecular_graphics 'Olex2 (Dolomanov et al., 2009)'
_computing_publication_material 'Olex2 (Dolomanov et al., 2009)'
_computing_structure_refinement 'ShelXL (Sheldrick, 2015)'
_computing_structure_solution 'ShelXT (Sheldrick, 2015)'
_diffrn_ambient_temperature 100(2)
_diffrn_measured_fraction_theta_full 1.000
_diffrn_measured_fraction_theta_max 1.000
_diffrn_measurement_device_type 'Bruker APEX-II CCD'
_diffrn_measurement_method '\w scans'
_diffrn_radiation_type MoK\a
_diffrn_radiation_wavelength 0.71073
_diffrn_reflns_av_R_equivalents 0.0332
_diffrn_reflns_av_unetI/netI 0.0248
_diffrn_reflns_Laue_measured_fraction_full 1.000
_diffrn_reflns_Laue_measured_fraction_max 1.000
_diffrn_reflns_limit_h_max 9
_diffrn_reflns_limit_h_min -14
_diffrn_reflns_limit_k_max 13
_diffrn_reflns_limit_k_min -14
_diffrn_reflns_limit_l_max 21
_diffrn_reflns_limit_l_min -16
_diffrn_reflns_number 6184
_diffrn_reflns_point_group_measured_fraction_full 0.992
_diffrn_reflns_point_group_measured_fraction_max 0.989
_diffrn_reflns_theta_full 25.242
_diffrn_reflns_theta_max 25.983
_diffrn_reflns_theta_min 2.116
_diffrn_standards_number 0
_exptl_absorpt_coefficient_mu 15.085
_exptl_absorpt_correction_T_max 0.7681
_exptl_absorpt_correction_T_min 0.2233
_exptl_absorpt_correction_type sphere
_exptl_absorpt_process_details 'STOE X-Area, LANA'
_exptl_crystal_colour 'light yellow'
_exptl_crystal_colour_modifier light
_exptl_crystal_colour_primary yellow
_exptl_crystal_density_diffrn 2.081
_exptl_crystal_description block
_exptl_crystal_F_000 1360
_exptl_crystal_size_max 0.2
_exptl_crystal_size_mid 0.15
_exptl_crystal_size_min 0.15
_exptl_crystal_size_rad 0.1
_refine_diff_density_max 0.421
_refine_diff_density_min -0.494
_refine_diff_density_rms 0.108
_refine_ls_abs_structure_details
;
 Flack x determined using 438 quotients [(I+)-(I-)]/[(I+)+(I-)]
 (Parsons, Flack and Wagner, Acta Cryst. B69 (2013) 249-259).
;
_refine_ls_abs_structure_Flack 0.023(12)
_refine_ls_extinction_coef 0.00079(8)
_refine_ls_extinction_expression Fc^*^=kFc[1+0.001xFc^2^\l^3^/sin(2\q)]^-1/4^
_refine_ls_extinction_method 'SHELXL-2018/3 (Sheldrick 2018)'
_refine_ls_goodness_of_fit_ref 1.037
_refine_ls_hydrogen_treatment constr
_refine_ls_matrix_type full
_refine_ls_number_parameters 61
_refine_ls_number_reflns 1137
_refine_ls_number_restraints 0
_refine_ls_restrained_S_all 1.037
_refine_ls_R_factor_all 0.0187
_refine_ls_R_factor_gt 0.0167
_refine_ls_shift/su_max 0.001
_refine_ls_shift/su_mean 0.000
_refine_ls_structure_factor_coef Fsqd
_refine_ls_weighting_details 'w=1/[\s^2^(Fo^2^)+(0.0208P)^2^] where P=(Fo^2^+2Fc^2^)/3'
_refine_ls_weighting_scheme calc
_refine_ls_wR_factor_gt 0.0360
_refine_ls_wR_factor_ref 0.0363
_reflns_Friedel_coverage 0.739
_reflns_Friedel_fraction_full 0.980
_reflns_Friedel_fraction_max 0.974
_reflns_number_gt 1065
_reflns_number_total 1137
_reflns_threshold_expression 'I > 2\s(I)'
_cod_data_source_file c9dt00408d1.cif
_cod_data_source_block tBu2BiN3
_cod_depositor_comments 'Adding full bibliography for 7049733--7049739.cif.'
_cod_original_cell_volume 2331.4(8)
_cod_database_code 7049734
_shelx_shelxl_version_number 2018/3
_shelx_space_group_comment
;
The symmetry employed for this shelxl refinement is uniquely defined
by the following loop, which should always be used as a source of
symmetry information in preference to the above space-group names.
They are only intended as comments.
;
_shelx_estimated_absorpt_t_max 0.211
_shelx_estimated_absorpt_t_min 0.152
_olex2_refinement_description
;
1. Twinned data refinement
 Scales: 0.86(2)
 0.14(2)
2. Fixed Uiso
 At 1.5 times of:
  All C(H,H,H) groups
3.a Idealised Me refined as rotating group:
 C003(H00A,H00B,H00C), C004(H00D,H00E,H00F), C005(H00G,H00H,H00I)
;
_olex2_submission_special_instructions 'No special instructions were received'

loop_
_space_group_symop_operation_xyz
'x, y, z'
'-x, -y, z'
'y, -x, -z'
'-y, x, -z'
'-x+1/2, y, -z+3/4'
'x+1/2, -y, -z+3/4'
'-y+1/2, -x, z+3/4'
'y+1/2, x, z+3/4'
'x+1/2, y+1/2, z+1/2'
'-x+1/2, -y+1/2, z+1/2'
'y+1/2, -x+1/2, -z+1/2'
'-y+1/2, x+1/2, -z+1/2'
'-x+1, y+1/2, -z+5/4'
'x+1, -y+1/2, -z+5/4'
'-y+1, -x+1/2, z+5/4'
'y+1, x+1/2, z+5/4'

loop_
_atom_site_label
_atom_site_type_symbol
_atom_site_fract_x
_atom_site_fract_y
_atom_site_fract_z
_atom_site_U_iso_or_equiv
_atom_site_adp_type
_atom_site_occupancy
_atom_site_site_symmetry_order
_atom_site_calc_flag
_atom_site_refinement_flags_posn
_atom_site_refinement_flags_adp
_atom_site_refinement_flags_occupancy
Bi1 Bi 0.250000 0.40338(3) 0.375000 0.01516(12) Uani 1 2 d S T P
N1 N 0.4583(5) 0.4065(6) 0.4180(3) 0.0252(12) Uani 1 1 d . . .
C2 C 0.2050(6) 0.2329(7) 0.2379(4) 0.0251(16) Uani 1 1 d . . .
H2A H 0.232098 0.185591 0.195548 0.038 Uiso 1 1 calc GR . .
H2B H 0.158703 0.298860 0.219193 0.038 Uiso 1 1 calc GR . .
H2C H 0.156578 0.184763 0.271151 0.038 Uiso 1 1 calc GR . .
C4 C 0.3841(7) 0.3573(7) 0.2296(4) 0.0252(16) Uani 1 1 d . . .
H4D H 0.449902 0.389481 0.258068 0.038 Uiso 1 1 calc GR . .
H4E H 0.335822 0.421378 0.210278 0.038 Uiso 1 1 calc GR . .
H4F H 0.413882 0.310841 0.187477 0.038 Uiso 1 1 calc GR . .
C3 C 0.3830(6) 0.1787(6) 0.3118(4) 0.0227(16) Uani 1 1 d . . .
H3G H 0.414684 0.133044 0.269893 0.034 Uiso 1 1 calc GR . .
H3H H 0.334115 0.128269 0.343254 0.034 Uiso 1 1 calc GR . .
H3I H 0.447471 0.210235 0.341781 0.034 Uiso 1 1 calc GR . .
N2 N 0.500000 0.500000 0.4163(5) 0.0175(17) Uani 1 2 d S T P
C1 C 0.3096(5) 0.2788(6) 0.2812(4) 0.0184(14) Uani 1 1 d . . .

loop_
_atom_site_aniso_label
_atom_site_aniso_U_11
_atom_site_aniso_U_22
_atom_site_aniso_U_33
_atom_site_aniso_U_23
_atom_site_aniso_U_13
_atom_site_aniso_U_12
Bi1 0.01438(17) 0.01158(17) 0.01952(15) 0.000 -0.00057(15) 0.000
N1 0.023(3) 0.020(3) 0.033(3) 0.000(3) 0.002(3) -0.010(3)
C2 0.020(3) 0.025(4) 0.030(4) -0.006(3) -0.008(3) -0.001(3)
C4 0.025(4) 0.029(4) 0.022(3) 0.001(3) 0.012(3) -0.002(3)
C3 0.017(4) 0.020(3) 0.030(4) 0.000(3) -0.002(3) 0.003(3)
N2 0.008(4) 0.027(5) 0.017(4) 0.000 0.000 0.000(3)
C1 0.011(3) 0.021(4) 0.024(3) 0.006(3) -0.002(3) -0.003(2)

loop_
_atom_type_symbol
_atom_type_description
_atom_type_scat_dispersion_real
_atom_type_scat_dispersion_imag
_atom_type_scat_source
C C 0.0033 0.0016 'International Tables Vol C Tables 4.2.6.8 and 6.1.1.4'
H H 0.0000 0.0000 'International Tables Vol C Tables 4.2.6.8 and 6.1.1.4'
Bi Bi -4.1077 10.2566 'International Tables Vol C Tables 4.2.6.8 and 6.1.1.4'
N N 0.0061 0.0033 'International Tables Vol C Tables 4.2.6.8 and 6.1.1.4'

loop_
_geom_angle_atom_site_label_1
_geom_angle_atom_site_label_2
_geom_angle_atom_site_label_3
_geom_angle
_geom_angle_site_symmetry_1
_geom_angle_site_symmetry_3
N1 Bi1 N1 178.4(3) . 5
C1 Bi1 N1 93.9(2) . 5
C1 Bi1 N1 87.1(2) 5 5
C1 Bi1 N1 93.9(2) 5 .
C1 Bi1 N1 87.1(2) . .
C1 Bi1 C1 103.4(3) . 5
N2 N1 Bi1 113.1(4) . .
H2A C2 H2B 109.5 . .
H2A C2 H2C 109.5 . .
H2B C2 H2C 109.5 . .
C1 C2 H2A 109.5 . .
C1 C2 H2B 109.5 . .
C1 C2 H2C 109.5 . .
H4D C4 H4E 109.5 . .
H4D C4 H4F 109.5 . .
H4E C4 H4F 109.5 . .
C1 C4 H4D 109.5 . .
C1 C4 H4E 109.5 . .
C1 C4 H4F 109.5 . .
H3G C3 H3H 109.5 . .
H3G C3 H3I 109.5 . .
H3H C3 H3I 109.5 . .
C1 C3 H3G 109.5 . .
C1 C3 H3H 109.5 . .
C1 C3 H3I 109.5 . .
N1 N2 N1 176.9(10) . 2_665
C2 C1 Bi1 110.5(4) . .
C2 C1 C4 109.5(6) . .
C2 C1 C3 110.9(6) . .
C4 C1 Bi1 103.7(5) . .
C3 C1 Bi1 111.8(5) . .
C3 C1 C4 110.3(6) . .

loop_
_geom_bond_atom_site_label_1
_geom_bond_atom_site_label_2
_geom_bond_distance
_geom_bond_site_symmetry_2
Bi1 N1 2.503(6) .
Bi1 N1 2.503(6) 5
Bi1 C1 2.299(7) .
Bi1 C1 2.299(7) 5
N1 N2 1.172(6) .
C2 H2A 0.9800 .
C2 H2B 0.9800 .
C2 H2C 0.9800 .
C2 C1 1.518(9) .
C4 H4D 0.9800 .
C4 H4E 0.9800 .
C4 H4F 0.9800 .
C4 C1 1.542(9) .
C3 H3G 0.9800 .
C3 H3H 0.9800 .
C3 H3I 0.9800 .
C3 C1 1.521(9) .

loop_
_twin_individual_id
_twin_individual_mass_fraction_refined
1 0.86(2)
2 0.14(2)
